data_4329778
loop_
_publ_author_name
'Kosei Sugahara'
'Shinjiro Kuzuya'
'Tomohisa Hirano'
'Keigo Kamata'
'Noritaka Mizuno'

_publ_contact_author_address
;
Department of Applied Chemistry, School of Engineering
The University of Tokyo
7-3-1 Hongo, Bunkyo-ku, Tokyo 113-8656 (Japan)
;
_publ_contact_author_email tmizuno@mail.ecc.u-tokyo.ac.jp
_publ_contact_author_fax (+)81-3-5841-7220
_publ_contact_author_name 'Noritaka Mizuno'
_publ_contact_author_phone (+)81-3-5841-7272
_publ_section_title
;
 Reversible Deprotonation and Protonation Behaviors of a Tetra-Protonated
 \g-Keggin Silicodecatungstate
;
_journal_name_full 'Inorganic Chemistry'
_journal_page_first 7932
_journal_page_last 7939
_journal_paper_doi 10.1021/ic3010773
_journal_volume 51
_journal_year 2012
_chemical_formula_moiety 'C96 N6 O36 Si1 W10'
_chemical_formula_sum 'C96 N6 O36 Si W10'
_chemical_formula_weight 3679.61
_space_group_IT_number 61
_symmetry_cell_setting orthorhombic
_symmetry_space_group_name_Hall '-P 2ac 2ab'
_symmetry_space_group_name_H-M 'P b c a'
_audit_conform_dict_location ftp://ftp.iucr.org/pub/cif_core.dic
_audit_conform_dict_name cif_core.dic
_audit_conform_dict_version 2.3
_audit_creation_date 2012-04-17T17:41:09-00:00
_audit_creation_method 'WinGX routine CIF_UPDATE'
_cell_angle_alpha 90
_cell_angle_beta 90
_cell_angle_gamma 90
_cell_formula_units_Z 8
_cell_length_a 17.68820(10)
_cell_length_b 31.7087(2)
_cell_length_c 47.8925(3)
_cell_measurement_reflns_used 0
_cell_measurement_temperature 153(2)
_cell_measurement_theta_max 0
_cell_measurement_theta_min 0
_cell_volume 26861.5(3)
_computing_molecular_graphics 'Ortep-3 for Windows (Farrugia, 1997)'
_computing_publication_material 'WinGX publication routines (Farrugia, 1999)'
_computing_structure_refinement 'SHELXL-97 (Sheldrick, 1997)'
_computing_structure_solution 'SHELXS-86 (Sheldrick, 1986)'
_diffrn_ambient_temperature 153
_diffrn_measured_fraction_theta_full 0.976
_diffrn_measured_fraction_theta_max 0.976
_diffrn_radiation_probe x-ray
_diffrn_radiation_type MoK\a
_diffrn_radiation_wavelength 0.71069
_diffrn_reflns_av_R_equivalents 0
_diffrn_reflns_limit_h_max 24
_diffrn_reflns_limit_h_min 0
_diffrn_reflns_limit_k_max 43
_diffrn_reflns_limit_k_min 0
_diffrn_reflns_limit_l_max 65
_diffrn_reflns_limit_l_min 0
_diffrn_reflns_number 36962
_diffrn_reflns_theta_full 29.63
_diffrn_reflns_theta_max 29.63
_diffrn_reflns_theta_min 1.28
_exptl_absorpt_coefficient_mu 8.598
_exptl_absorpt_correction_type none
_exptl_crystal_colour colorless
_exptl_crystal_density_diffrn 1.82
_exptl_crystal_description prism
_exptl_crystal_F_000 13280
_exptl_crystal_size_max 0.1
_exptl_crystal_size_mid 0.1
_exptl_crystal_size_min 0.1
_platon_squeeze_details
;
;
_refine_diff_density_max 2.735
_refine_diff_density_min -5.102
_refine_ls_extinction_method none
_refine_ls_goodness_of_fit_ref 1.196
_refine_ls_hydrogen_treatment none
_refine_ls_matrix_type full
_refine_ls_number_parameters 963
_refine_ls_number_reflns 36962
_refine_ls_number_restraints 43
_refine_ls_restrained_S_all 1.196
_refine_ls_R_factor_gt 0.1064
_refine_ls_shift/su_max 0.001
_refine_ls_structure_factor_coef Fsqd
_refine_ls_weighting_details 'calc w=1/[\s^2^(Fo^2^)+(0.0720P)^2^+1971.4823P] where P=(Fo^2^+2Fc^2^)/3'
_refine_ls_weighting_scheme calc
_refine_ls_wR_factor_ref 0.2765
_reflns_number_gt 31174
_reflns_number_total 36962
_reflns_threshold_expression >2sigma(I)
_cod_data_source_file ic3010773_si_002.cif
_cod_data_source_block squeezed
_cod_database_code 4329778

loop_
_symmetry_equiv_pos_as_xyz
'x, y, z'
'-x+1/2, y+1/2, z'
'x, -y+1/2, z+1/2'
'-x+1/2, -y, z+1/2'
'-x, -y, -z'
'x-1/2, -y-1/2, -z'
'-x, y-1/2, -z-1/2'
'x-1/2, y, -z-1/2'

loop_
_atom_site_label
_atom_site_type_symbol
_atom_site_fract_x
_atom_site_fract_y
_atom_site_fract_z
_atom_site_U_iso_or_equiv
_atom_site_adp_type
_atom_site_occupancy
_atom_site_calc_flag
_atom_site_refinement_flags
W1 W 0.90488(4) 0.19636(2) 0.085465(15) 0.03156(15) Uani 1 d .
W2 W 0.91920(4) 0.16696(3) 0.150942(15) 0.03103(15) Uani 1 d .
W3 W 0.63102(5) 0.24477(3) 0.174520(17) 0.03791(17) Uani 1 d .
W4 W 0.61654(5) 0.27302(3) 0.108550(17) 0.03873(18) Uani 1 d .
W5 W 0.74355(5) 0.11157(3) 0.069409(16) 0.03638(17) Uani 1 d .
W6 W 0.76776(4) 0.08034(2) 0.143826(16) 0.03439(16) Uani 1 d .
W7 W 0.59654(4) 0.12272(3) 0.156944(17) 0.03662(17) Uani 1 d .
W8 W 0.57791(4) 0.15943(3) 0.083436(17) 0.03864(18) Uani 1 d .
W9 W 0.71718(4) 0.21263(3) 0.053782(16) 0.03357(16) Uani 1 d .
W10 W 0.74690(4) 0.15231(3) 0.193524(14) 0.03067(15) Uani 1 d .
Si1 Si 0.7370(2) 0.18763(15) 0.12463(9) 0.0258(9) Uani 1 d .
O1 O 0.9454(8) 0.2446(5) 0.0929(3) 0.045(3) Uani 1 d .
O2 O 0.9573(7) 0.1784(5) 0.0567(3) 0.038(3) Uani 1 d .
O3 O 0.9567(8) 0.2151(5) 0.1596(3) 0.046(3) Uani 1 d .
O4 O 0.9835(7) 0.1323(5) 0.1662(3) 0.041(3) Uani 1 d .
O5 O 0.6823(10) 0.2903(4) 0.1814(3) 0.047(4) Uani 1 d .
O6 O 0.5636(9) 0.2455(5) 0.2014(3) 0.050(4) Uani 1 d .
O7 O 0.6698(9) 0.3181(5) 0.1159(3) 0.050(4) Uani 1 d .
O8 O 0.5388(9) 0.2954(5) 0.0918(3) 0.049(4) Uani 1 d .
O9 O 0.7662(9) 0.0692(5) 0.0480(3) 0.050(4) Uani 1 d .
O10 O 0.7919(9) 0.0272(4) 0.1460(3) 0.046(4) Uani 1 d .
O11 O 0.5128(9) 0.1000(6) 0.1674(3) 0.056(4) Uani 1 d .
O12 O 0.4888(9) 0.1472(6) 0.0713(3) 0.053(4) Uani 1 d .
O13 O 0.7223(8) 0.2374(5) 0.0215(3) 0.046(3) Uani 1 d .
O14 O 0.7634(8) 0.1486(5) 0.2291(3) 0.044(3) Uani 1 d .
O15 O 0.8280(6) 0.1943(4) 0.1232(2) 0.028(2) Uani 1 d .
O16 O 0.6922(7) 0.2308(4) 0.1340(3) 0.033(3) Uani 1 d .
O17 O 0.7046(7) 0.1719(4) 0.0937(3) 0.034(3) Uani 1 d .
O18 O 0.7170(7) 0.1496(4) 0.1465(2) 0.030(2) Uani 1 d .
O19 O 0.9563(7) 0.1625(4) 0.1132(3) 0.036(3) Uani 1 d .
O20 O 0.8448(7) 0.1320(4) 0.0818(3) 0.037(3) Uani 1 d .
O21 O 0.8158(7) 0.2183(4) 0.0663(3) 0.035(3) Uani 1 d .
O22 O 0.8582(7) 0.1088(4) 0.1370(3) 0.033(3) Uani 1 d .
O23 O 0.8417(6) 0.1684(4) 0.1803(3) 0.030(2) Uani 1 d .
O24 O 0.5682(8) 0.2663(5) 0.1444(3) 0.048(4) Uani 1 d .
O25 O 0.5728(7) 0.1842(5) 0.1586(3) 0.040(3) Uani 1 d .
O26 O 0.7043(8) 0.2067(5) 0.1904(3) 0.039(3) Uani 1 d .
O27 O 0.5631(7) 0.2097(5) 0.1020(3) 0.041(3) Uani 1 d .
O28 O 0.6787(7) 0.2545(4) 0.0770(3) 0.041(3) Uani 1 d .
O29 O 0.7424(7) 0.0835(4) 0.1050(3) 0.030(2) Uani 1 d .
O30 O 0.6347(7) 0.1112(4) 0.0678(3) 0.039(3) Uani 1 d .
O31 O 0.7455(8) 0.1553(4) 0.0433(3) 0.038(3) Uani 1 d .
O32 O 0.6553(8) 0.0737(4) 0.1499(3) 0.038(3) Uani 1 d .
O33 O 0.7702(7) 0.0942(4) 0.1829(2) 0.033(3) Uani 1 d .
O34 O 0.5756(7) 0.1286(4) 0.1183(3) 0.038(3) Uani 1 d .
O35 O 0.6427(7) 0.1305(4) 0.1918(3) 0.033(3) Uani 1 d .
O36 O 0.6157(8) 0.1895(5) 0.0518(3) 0.047(4) Uani 1 d .
N1 N 0.0156(11) 0.1377(6) 0.2424(4) 0.047(4) Uiso 1 d .
N2 N 0.4645(10) 0.2602(6) 0.0103(4) 0.044(4) Uiso 1 d .
N3 N 0.8831(16) 0.3337(9) 0.1519(6) 0.080(7) Uiso 1 d .
N4 N 0.0578(18) 0.0672(10) 0.0934(7) 0.091(9) Uiso 1 d .
N5 N 0.978(2) 0.5004(13) 0.0973(8) 0.117(12) Uiso 1 d .
N6 N 0.4289(19) 0.3448(11) 0.1666(7) 0.095(9) Uiso 1 d .
C101 C -0.0469(15) 0.1127(8) 0.2295(5) 0.055(6) Uiso 1 d .
C102 C -0.0626(16) 0.0676(9) 0.2445(6) 0.062(6) Uiso 1 d .
C103 C -0.1273(18) 0.0463(10) 0.2303(7) 0.071(8) Uiso 1 d .
C104 C -0.145(2) 0.0026(13) 0.2448(9) 0.096(11) Uiso 1 d .
C105 C 0.0911(17) 0.1131(10) 0.2433(6) 0.068(7) Uiso 1 d .
C106 C 0.1213(18) 0.1020(10) 0.2138(7) 0.071(8) Uiso 1 d .
C107 C 0.1961(18) 0.0765(10) 0.2183(7) 0.069(7) Uiso 1 d .
C108 C 0.232(2) 0.0650(14) 0.1895(9) 0.103(13) Uiso 1 d .
C109 C 0.0216(14) 0.1769(8) 0.2242(5) 0.051(5) Uiso 1 d .
C110 C 0.0876(17) 0.2087(10) 0.2333(6) 0.068(7) Uiso 1 d .
C111 C 0.082(2) 0.2478(13) 0.2139(9) 0.094(11) Uiso 1 d .
C112 C 0.152(3) 0.2771(15) 0.2189(10) 0.113(14) Uiso 1 d .
C113 C -0.0041(15) 0.1516(9) 0.2727(6) 0.059(6) Uiso 1 d .
C114 C -0.0770(19) 0.1758(10) 0.2755(7) 0.073(8) Uiso 1 d .
C115 C -0.108(3) 0.1650(16) 0.3067(10) 0.053(6) Uiso 0.59(3) d P
C116 C -0.188(3) 0.1859(15) 0.3097(9) 0.053(6) Uiso 0.59(3) d P
C165 C -0.104(4) 0.183(2) 0.3029(14) 0.053(6) Uiso 0.41(3) d P
C166 C -0.175(4) 0.211(2) 0.3072(13) 0.053(6) Uiso 0.41(3) d P
C201 C 0.3988(13) 0.2914(7) 0.0063(5) 0.047(5) Uiso 1 d .
C202 C 0.3707(14) 0.3085(8) 0.0337(5) 0.053(5) Uiso 1 d .
C203 C 0.311(2) 0.3433(11) 0.0278(7) 0.077(8) Uiso 1 d .
C204 C 0.279(2) 0.3641(13) 0.0540(8) 0.093(11) Uiso 1 d .
C205 C 0.5318(14) 0.2810(8) 0.0251(5) 0.049(5) Uiso 1 d .
C206 C 0.555(2) 0.3249(11) 0.0108(7) 0.082(9) Uiso 1 d .
C207 C 0.623(2) 0.3414(11) 0.0301(7) 0.081(9) Uiso 1 d .
C208 C 0.642(2) 0.3858(12) 0.0208(8) 0.084(10) Uiso 1 d .
C209 C 0.4851(16) 0.2443(9) -0.0190(6) 0.062(6) Uiso 1 d .
C210 C 0.5449(19) 0.2080(11) -0.0190(7) 0.076(8) Uiso 1 d .
C211 C 0.5791(19) 0.2056(11) -0.0491(7) 0.073(8) Uiso 1 d .
C212 C 0.616(3) 0.2337(19) -0.0580(12) 0.079(13) Uiso 0.64(3) d P
C262 C 0.649(6) 0.249(3) -0.055(2) 0.079(13) Uiso 0.36(3) d P
C213 C 0.4436(18) 0.2241(10) 0.0281(6) 0.068(7) Uiso 1 d .
C214 C 0.388(5) 0.184(3) 0.007(2) 0.082(8) Uiso 0.40(3) d P
C215 C 0.353(5) 0.165(3) 0.0276(19) 0.082(8) Uiso 0.40(3) d PD
C216 C 0.301(5) 0.197(3) 0.0427(18) 0.082(8) Uiso 0.40(3) d PD
C264 C 0.376(4) 0.201(2) 0.0190(13) 0.082(8) Uiso 0.60(3) d P
C265 C 0.329(3) 0.177(2) 0.0458(12) 0.082(8) Uiso 0.60(3) d PD
C266 C 0.261(3) 0.1566(18) 0.0313(12) 0.082(8) Uiso 0.60(3) d PD
C301 C 0.8610(19) 0.2994(11) 0.1722(7) 0.076(8) Uiso 1 d .
C302 C 0.888(3) 0.3090(15) 0.2026(10) 0.112(14) Uiso 1 d .
C303 C 0.857(3) 0.2697(15) 0.2186(10) 0.109(13) Uiso 1 d .
C304 C 0.803(5) 0.273(3) 0.2387(17) 0.086(14) Uiso 0.45(3) d P
C354 C 0.858(4) 0.279(2) 0.2494(15) 0.086(14) Uiso 0.55(3) d P
C305 C 0.854(3) 0.3768(15) 0.1598(10) 0.107(13) Uiso 1 d .
C306 C 0.756(11) 0.383(6) 0.153(4) 0.095(9) Uiso 0.24(3) d P
C307 C 0.727(11) 0.420(6) 0.162(4) 0.095(9) Uiso 0.24(3) d P
C308 C 0.680(10) 0.410(5) 0.142(4) 0.095(9) Uiso 0.24(3) d P
C356 C 0.775(3) 0.3760(19) 0.1635(12) 0.095(9) Uiso 0.76(3) d P
C357 C 0.745(3) 0.4220(19) 0.1758(12) 0.095(9) Uiso 0.76(3) d P
C358 C 0.665(3) 0.4362(17) 0.1773(11) 0.095(9) Uiso 0.76(3) d P
C309 C 0.855(2) 0.3180(11) 0.1227(7) 0.079(9) Uiso 1 d .
C310 C 0.8736(19) 0.3496(11) 0.0997(7) 0.076(8) Uiso 1 d .
C311 C 0.829(2) 0.3316(13) 0.0727(9) 0.094(11) Uiso 1 d .
C312 C 0.849(3) 0.3570(15) 0.0490(10) 0.115(14) Uiso 1 d .
C313 C 0.973(2) 0.3400(12) 0.1513(8) 0.085(10) Uiso 1 d .
C314 C 1.018(2) 0.3072(13) 0.1421(8) 0.091(11) Uiso 1 d D
C315 C 1.103(2) 0.317(3) 0.1465(15) 0.119(15) Uiso 0.62(3) d PD
C316 C 1.129(5) 0.341(2) 0.1202(15) 0.119(15) Uiso 0.62(3) d PD
C365 C 1.097(3) 0.327(3) 0.140(3) 0.119(15) Uiso 0.38(3) d PD
C366 C 1.133(7) 0.285(4) 0.133(3) 0.119(15) Uiso 0.38(3) d PD
C401 C 0.098(3) 0.1031(17) 0.1136(11) 0.069(5) Uiso 0.63(2) d P
C402 C 0.129(3) 0.1381(16) 0.0941(11) 0.069(5) Uiso 0.63(2) d P
C403 C 0.164(3) 0.1701(18) 0.1155(12) 0.069(5) Uiso 0.63(2) d P
C404 C 0.140(3) 0.1888(16) 0.1356(10) 0.069(5) Uiso 0.63(2) d P
C451 C 0.077(5) 0.113(3) 0.0828(18) 0.069(5) Uiso 0.37(2) d P
C452 C 0.119(5) 0.120(3) 0.1113(19) 0.069(5) Uiso 0.37(2) d P
C453 C 0.188(5) 0.162(3) 0.112(2) 0.069(5) Uiso 0.37(2) d P
C454 C 0.246(5) 0.143(3) 0.1287(18) 0.069(5) Uiso 0.37(2) d P
C405 C 0.115(2) 0.0330(13) 0.0838(9) 0.097(11) Uiso 1 d .
C406 C 0.144(4) 0.045(2) 0.0554(14) 0.17(2) Uiso 1 d .
C407 C 0.208(4) 0.004(2) 0.0510(14) 0.17(2) Uiso 1 d .
C408 C 0.247(6) 0.015(3) 0.012(2) 0.26(4) Uiso 1 d .
C409 C 0.0045(19) 0.0458(11) 0.1131(7) 0.078(8) Uiso 1 d .
C410 C 0.033(2) 0.0307(14) 0.1440(9) 0.100(12) Uiso 1 d .
C411 C 0.023(3) -0.0053(17) 0.1720(11) 0.061(6) Uiso 0.54(2) d P
C412 C 0.002(3) -0.0099(17) 0.1898(11) 0.061(6) Uiso 0.54(2) d P
C461 C -0.019(4) 0.016(2) 0.1570(13) 0.061(6) Uiso 0.46(2) d P
C462 C -0.065(3) -0.0046(19) 0.1460(13) 0.061(6) Uiso 0.46(2) d P
C413 C 0.018(3) 0.0825(14) 0.0712(10) 0.103(12) Uiso 1 d .
C414 C -0.034(2) 0.0561(14) 0.0545(9) 0.067(5) Uiso 0.74(2) d P
C415 C -0.052(2) 0.0790(13) 0.0252(9) 0.067(5) Uiso 0.74(2) d P
C416 C -0.088(2) 0.0462(13) 0.0070(8) 0.067(5) Uiso 0.74(2) d P
C464 C -0.007(7) 0.077(4) 0.050(3) 0.067(5) Uiso 0.26(2) d P
C465 C -0.043(7) 0.037(4) 0.038(3) 0.067(5) Uiso 0.26(2) d P
C466 C -0.080(7) -0.016(4) 0.030(2) 0.067(5) Uiso 0.26(2) d P
C501 C 0.919(5) 0.489(3) 0.0742(18) 0.086(7) Uiso 0.41(3) d PD
C502 C 0.854(4) 0.504(3) 0.0931(17) 0.086(7) Uiso 0.41(3) d PD
C503 C 0.794(4) 0.473(3) 0.082(2) 0.086(7) Uiso 0.41(3) d PD
C504 C 0.708(4) 0.479(3) 0.0815(19) 0.086(7) Uiso 0.41(3) d PD
C551 C 0.918(3) 0.475(2) 0.0939(14) 0.086(7) Uiso 0.59(3) d PD
C552 C 0.833(3) 0.483(2) 0.0989(12) 0.086(7) Uiso 0.59(3) d PD
C553 C 0.763(3) 0.472(2) 0.0810(12) 0.086(7) Uiso 0.59(3) d PD
C554 C 0.695(3) 0.451(2) 0.0958(13) 0.086(7) Uiso 0.59(3) d PD
C505 C 1.005(2) 0.5376(11) 0.0792(7) 0.082(9) Uiso 1 d D
C506 C 1.016(4) 0.529(2) 0.0480(8) 0.119(13) Uiso 0.65(3) d PD
C507 C 1.053(4) 0.566(2) 0.0323(13) 0.119(13) Uiso 0.65(3) d PD
C508 C 1.074(5) 0.564(3) 0.0009(13) 0.119(13) Uiso 0.65(3) d PD
C556 C 1.086(3) 0.528(4) 0.069(2) 0.119(13) Uiso 0.35(3) d PD
C557 C 1.075(8) 0.548(5) 0.040(2) 0.119(13) Uiso 0.35(3) d PD
C558 C 1.055(8) 0.542(5) 0.009(2) 0.119(13) Uiso 0.35(3) d PD
C509 C 1.038(5) 0.464(3) 0.102(2) 0.130(12) Uiso 0.59(3) d PD
C510 C 1.117(4) 0.484(3) 0.1065(19) 0.130(12) Uiso 0.59(3) d PD
C511 C 1.188(4) 0.456(3) 0.110(2) 0.130(12) Uiso 0.59(3) d PD
C512 C 1.271(4) 0.471(3) 0.1129(19) 0.130(12) Uiso 0.59(3) d PD
C559 C 1.002(7) 0.465(4) 0.078(3) 0.130(12) Uiso 0.41(3) d PD
C560 C 1.073(7) 0.462(4) 0.096(3) 0.130(12) Uiso 0.41(3) d PD
C561 C 1.118(6) 0.421(4) 0.102(3) 0.130(12) Uiso 0.41(3) d PD
C562 C 1.198(6) 0.433(4) 0.112(3) 0.130(12) Uiso 0.41(3) d PD
C513 C 0.983(4) 0.513(2) 0.1290(14) 0.15(2) Uiso 1 d .
C514 C 0.964(5) 0.488(3) 0.144(2) 0.112(12) Uiso 0.56(3) d P
C515 C 1.028(5) 0.465(3) 0.1621(19) 0.112(12) Uiso 0.56(3) d P
C516 C 1.052(5) 0.480(3) 0.1851(18) 0.112(12) Uiso 0.56(3) d P
C564 C 0.953(7) 0.488(4) 0.162(3) 0.112(12) Uiso 0.44(3) d P
C565 C 0.999(7) 0.498(4) 0.174(2) 0.112(12) Uiso 0.44(3) d P
C566 C 1.035(6) 0.521(4) 0.185(2) 0.112(12) Uiso 0.44(3) d P
C601 C 0.401(5) 0.307(3) 0.1485(18) 0.098(9) Uiso 0.54(3) d P
C602 C 0.402(5) 0.276(3) 0.1423(17) 0.098(9) Uiso 0.54(3) d P
C603 C 0.342(5) 0.250(3) 0.1260(19) 0.098(9) Uiso 0.54(3) d P
C604 C 0.384(5) 0.211(3) 0.1189(17) 0.098(9) Uiso 0.54(3) d P
C651 C 0.366(6) 0.311(3) 0.158(2) 0.098(9) Uiso 0.46(3) d P
C652 C 0.355(5) 0.304(3) 0.1205(19) 0.098(9) Uiso 0.46(3) d P
C653 C 0.319(6) 0.265(3) 0.116(2) 0.098(9) Uiso 0.46(3) d P
C654 C 0.365(6) 0.234(3) 0.110(2) 0.098(9) Uiso 0.46(3) d P
C605 C 0.489(2) 0.3655(13) 0.1461(8) 0.093(11) Uiso 1 d .
C606 C 0.458(2) 0.3831(13) 0.1172(8) 0.093(11) Uiso 1 d .
C607 C 0.521(2) 0.4033(13) 0.1016(9) 0.096(11) Uiso 1 d .
C608 C 0.494(3) 0.4218(16) 0.0743(11) 0.122(15) Uiso 1 d .
C609 C 0.465(2) 0.3238(14) 0.1920(9) 0.099(12) Uiso 1 d .
C610 C 0.496(3) 0.3584(19) 0.2071(12) 0.141(19) Uiso 1 d .
C611 C 0.545(4) 0.341(2) 0.2346(15) 0.18(3) Uiso 1 d .
C612 C 0.558(3) 0.3770(19) 0.2575(13) 0.15(2) Uiso 1 d .
C613 C 0.374(7) 0.382(4) 0.170(2) 0.129(13) Uiso 0.59(3) d P
C614 C 0.304(5) 0.358(3) 0.192(2) 0.129(13) Uiso 0.59(3) d PD
C615 C 0.238(5) 0.390(3) 0.1897(18) 0.129(13) Uiso 0.59(3) d PD
C616 C 0.267(5) 0.420(3) 0.2126(18) 0.129(13) Uiso 0.59(3) d PD
C663 C 0.367(11) 0.381(6) 0.180(3) 0.129(13) Uiso 0.41(3) d P
C664 C 0.325(7) 0.379(4) 0.205(3) 0.129(13) Uiso 0.41(3) d PD
C665 C 0.276(8) 0.418(3) 0.198(3) 0.129(13) Uiso 0.41(3) d PD
C666 C 0.280(7) 0.465(3) 0.189(3) 0.129(13) Uiso 0.41(3) d PD

loop_
_atom_site_aniso_label
_atom_site_aniso_U_11
_atom_site_aniso_U_22
_atom_site_aniso_U_33
_atom_site_aniso_U_23
_atom_site_aniso_U_13
_atom_site_aniso_U_12
W1 0.0217(3) 0.0411(4) 0.0319(3) 0.0038(3) 0.0030(2) -0.0035(3)
W2 0.0188(3) 0.0429(4) 0.0314(3) 0.0001(3) -0.0011(2) -0.0026(3)
W3 0.0348(4) 0.0415(4) 0.0375(4) 0.0029(3) 0.0079(3) 0.0077(3)
W4 0.0339(4) 0.0411(4) 0.0412(4) 0.0121(3) 0.0046(3) 0.0086(3)
W5 0.0382(4) 0.0358(4) 0.0352(4) 0.0010(3) -0.0029(3) -0.0010(3)
W6 0.0344(4) 0.0321(4) 0.0367(4) 0.0034(3) -0.0039(3) 0.0024(3)
W7 0.0211(3) 0.0495(4) 0.0393(4) 0.0119(3) -0.0012(3) -0.0079(3)
W8 0.0238(3) 0.0522(5) 0.0400(4) 0.0116(3) -0.0083(3) -0.0063(3)
W9 0.0268(3) 0.0422(4) 0.0318(3) 0.0094(3) -0.0018(3) -0.0003(3)
W10 0.0218(3) 0.0429(4) 0.0273(3) 0.0029(3) 0.0005(2) 0.0002(3)
Si1 0.0191(19) 0.033(2) 0.025(2) 0.0049(17) 0.0004(15) 0.0018(16)
O1 0.037(7) 0.051(9) 0.048(8) -0.014(7) 0.008(6) -0.016(6)
O2 0.025(6) 0.059(9) 0.030(6) -0.004(6) 0.004(5) -0.003(6)
O3 0.033(7) 0.062(10) 0.041(8) 0.004(7) 0.003(6) -0.013(7)
O4 0.021(6) 0.068(10) 0.036(7) -0.005(6) -0.005(5) -0.003(6)
O5 0.065(10) 0.030(7) 0.047(8) -0.001(6) 0.018(7) 0.006(7)
O6 0.048(9) 0.059(10) 0.044(8) 0.004(7) 0.003(7) 0.019(7)
O7 0.054(9) 0.045(8) 0.052(9) 0.004(7) 0.007(7) 0.003(7)
O8 0.047(8) 0.042(8) 0.059(10) 0.007(7) 0.004(7) 0.012(7)
O9 0.054(9) 0.050(9) 0.046(8) 0.002(7) -0.004(7) -0.009(7)
O10 0.051(8) 0.024(6) 0.064(10) 0.018(6) 0.000(7) -0.004(6)
O11 0.038(8) 0.077(12) 0.052(9) 0.023(8) 0.008(7) -0.013(8)
O12 0.046(8) 0.068(11) 0.046(8) 0.017(8) -0.012(7) -0.020(8)
O13 0.034(7) 0.065(10) 0.038(7) 0.005(7) 0.000(6) 0.009(7)
O14 0.029(6) 0.063(10) 0.039(7) 0.009(7) 0.011(5) 0.003(6)
O15 0.017(5) 0.039(6) 0.027(6) 0.001(5) 0.000(4) -0.001(4)
O16 0.028(6) 0.034(6) 0.038(7) 0.010(5) 0.002(5) 0.002(5)
O17 0.019(5) 0.047(7) 0.036(7) 0.009(6) 0.000(5) -0.009(5)
O18 0.025(5) 0.042(7) 0.024(5) -0.004(5) -0.005(4) -0.005(5)
O19 0.023(6) 0.046(8) 0.040(7) -0.001(6) 0.004(5) -0.005(5)
O20 0.031(6) 0.036(7) 0.043(7) -0.008(6) 0.005(5) 0.003(5)
O21 0.027(6) 0.028(6) 0.051(8) 0.024(5) -0.008(5) -0.003(5)
O22 0.021(5) 0.032(6) 0.045(7) 0.001(5) 0.010(5) 0.000(5)
O23 0.020(5) 0.034(6) 0.034(6) -0.003(5) 0.000(4) 0.000(5)
O24 0.038(7) 0.067(10) 0.038(7) 0.012(7) 0.021(6) 0.018(7)
O25 0.027(6) 0.069(10) 0.026(6) -0.008(6) 0.014(5) 0.010(6)
O26 0.034(7) 0.055(9) 0.027(6) -0.004(6) 0.001(5) -0.009(6)
O27 0.022(6) 0.045(8) 0.056(9) 0.010(7) -0.006(6) 0.008(5)
O28 0.025(6) 0.041(7) 0.056(9) 0.016(6) 0.001(6) 0.007(5)
O29 0.031(6) 0.018(5) 0.042(7) 0.002(5) -0.001(5) -0.002(4)
O30 0.033(7) 0.033(7) 0.051(8) 0.004(6) -0.017(6) -0.010(5)
O31 0.047(8) 0.039(7) 0.029(6) 0.006(5) 0.000(6) -0.010(6)
O32 0.035(7) 0.032(7) 0.046(8) 0.006(6) -0.010(6) -0.008(5)
O33 0.036(6) 0.046(7) 0.016(5) 0.001(5) -0.006(4) 0.005(6)
O34 0.026(6) 0.025(6) 0.065(9) -0.001(6) -0.007(6) 0.004(5)
O35 0.021(5) 0.039(7) 0.038(7) 0.008(5) 0.004(5) -0.004(5)
O36 0.030(7) 0.072(11) 0.039(7) 0.015(7) -0.006(6) 0.008(7)

loop_
_atom_type_symbol
_atom_type_description
_atom_type_scat_dispersion_real
_atom_type_scat_dispersion_imag
_atom_type_scat_source
C C 0.0033 0.0016 'International Tables Vol C Tables 4.2.6.8 and 6.1.1.4'
N N 0.0061 0.0033 'International Tables Vol C Tables 4.2.6.8 and 6.1.1.4'
O O 0.0106 0.006 'International Tables Vol C Tables 4.2.6.8 and 6.1.1.4'
Si Si 0.0817 0.0704 'International Tables Vol C Tables 4.2.6.8 and 6.1.1.4'
W W -0.849 6.8722 'International Tables Vol C Tables 4.2.6.8 and 6.1.1.4'

loop_
_geom_angle_atom_site_label_1
_geom_angle_atom_site_label_2
_geom_angle_atom_site_label_3
_geom_angle
O1 W1 O2 103.3(7)
O1 W1 O19 98.8(7)
O2 W1 O19 96.4(6)
O1 W1 O21 96.7(7)
O2 W1 O21 99.9(6)
O19 W1 O21 154.2(5)
O1 W1 O15 96.3(6)
O2 W1 O15 159.2(6)
O19 W1 O15 73.6(5)
O21 W1 O15 84.3(5)
O1 W1 O20 172.1(6)
O2 W1 O20 84.1(6)
O19 W1 O20 77.2(5)
O21 W1 O20 84.7(5)
O15 W1 O20 76.0(4)
O3 W2 O4 102.0(7)
O3 W2 O19 99.2(6)
O4 W2 O19 97.2(6)
O3 W2 O23 94.4(6)
O4 W2 O23 99.8(6)
O19 W2 O23 155.5(5)
O3 W2 O22 172.6(6)
O4 W2 O22 85.4(6)
O19 W2 O22 79.9(5)
O23 W2 O22 84.0(5)
O3 W2 O15 94.4(6)
O4 W2 O15 162.4(6)
O19 W2 O15 73.7(5)
O23 W2 O15 85.1(5)
O22 W2 O15 78.3(5)
O5 W3 O6 101.9(8)
O5 W3 O26 95.4(7)
O6 W3 O26 100.1(6)
O5 W3 O24 98.4(8)
O6 W3 O24 98.7(6)
O26 W3 O24 153.8(6)
O5 W3 O16 94.2(6)
O6 W3 O16 162.9(7)
O26 W3 O16 83.9(5)
O24 W3 O16 72.9(5)
O5 W3 O25 170.7(6)
O6 W3 O25 87.2(7)
O26 W3 O25 84.8(5)
O24 W3 O25 78.0(6)
O16 W3 O25 76.6(4)
O8 W4 O7 100.6(8)
O8 W4 O24 96.1(7)
O7 W4 O24 98.6(8)
O8 W4 O28 102.1(7)
O7 W4 O28 95.6(7)
O24 W4 O28 154.4(6)
O8 W4 O27 88.2(6)
O7 W4 O27 171.2(6)
O24 W4 O27 80.7(7)
O28 W4 O27 82.0(6)
O8 W4 O16 163.9(6)
O7 W4 O16 93.2(6)
O24 W4 O16 73.5(5)
O28 W4 O16 84.5(5)
O27 W4 O16 78.1(5)
O9 W5 O31 100.1(7)
O9 W5 O29 99.7(6)
O31 W5 O29 159.5(6)
O9 W5 O30 101.7(7)
O31 W5 O30 89.8(6)
O29 W5 O30 91.3(6)
O9 W5 O20 102.6(6)
O31 W5 O20 86.6(6)
O29 W5 O20 84.0(5)
O30 W5 O20 155.7(6)
O9 W5 O17 173.1(6)
O31 W5 O17 74.4(5)
O29 W5 O17 86.3(5)
O30 W5 O17 74.4(5)
O20 W5 O17 81.5(5)
O10 W6 O22 105.5(6)
O10 W6 O29 99.6(6)
O22 W6 O29 90.3(6)
O10 W6 O33 99.0(7)
O22 W6 O33 92.3(6)
O29 W6 O33 159.7(5)
O10 W6 O32 97.6(6)
O22 W6 O32 156.9(5)
O29 W6 O32 85.1(5)
O33 W6 O32 84.6(6)
O10 W6 O18 169.7(6)
O22 W6 O18 83.5(5)
O29 W6 O18 85.1(4)
O33 W6 O18 75.2(5)
O32 W6 O18 73.5(5)
O11 W7 O35 99.9(7)
O11 W7 O34 99.0(7)
O35 W7 O34 160.2(5)
O11 W7 O32 100.4(8)
O35 W7 O32 91.5(6)
O34 W7 O32 90.9(6)
O11 W7 O25 102.5(7)
O35 W7 O25 85.9(6)
O34 W7 O25 84.3(5)
O32 W7 O25 157.1(5)
O11 W7 O18 173.9(6)
O35 W7 O18 75.4(4)
O34 W7 O18 86.2(5)
O32 W7 O18 76.3(5)
O25 W7 O18 81.1(5)
O12 W8 O27 103.1(8)
O12 W8 O36 99.4(7)
O27 W8 O36 90.0(7)
O12 W8 O34 99.2(6)
O27 W8 O34 91.0(6)
O36 W8 O34 160.7(5)
O12 W8 O30 99.4(7)
O27 W8 O30 157.4(5)
O36 W8 O30 84.8(6)
O34 W8 O30 87.0(6)
O12 W8 O17 171.6(7)
O27 W8 O17 83.5(5)
O36 W8 O17 75.3(5)
O34 W8 O17 85.7(5)
O30 W8 O17 73.9(5)
O13 W9 O21 101.2(6)
O13 W9 O28 103.3(7)
O21 W9 O28 94.6(6)
O13 W9 O36 100.2(6)
O21 W9 O36 157.3(5)
O28 W9 O36 87.7(6)
O13 W9 O31 100.3(7)
O21 W9 O31 86.1(6)
O28 W9 O31 155.8(6)
O36 W9 O31 82.7(6)
O13 W9 O17 172.5(6)
O21 W9 O17 83.0(5)
O28 W9 O17 82.4(5)
O36 W9 O17 74.9(5)
O31 W9 O17 73.6(5)
O14 W10 O23 101.7(6)
O14 W10 O26 101.9(7)
O23 W10 O26 94.7(6)
O14 W10 O33 99.0(6)
O23 W10 O33 88.8(5)
O26 W10 O33 157.5(5)
O14 W10 O35 100.1(6)
O23 W10 O35 157.4(5)
O26 W10 O35 86.8(6)
O33 W10 O35 81.7(5)
O14 W10 O18 173.1(6)
O23 W10 O18 83.3(5)
O26 W10 O18 82.3(5)
O33 W10 O18 76.1(5)
O35 W10 O18 74.5(5)
O15 Si1 O18 109.7(6)
O15 Si1 O16 112.3(7)
O18 Si1 O16 109.7(7)
O15 Si1 O17 110.0(6)
O18 Si1 O17 106.0(6)
O16 Si1 O17 109.0(7)
Si1 O15 W1 129.3(6)
Si1 O15 W2 129.1(7)
W1 O15 W2 93.0(4)
Si1 O16 W4 129.3(7)
Si1 O16 W3 128.8(7)
W4 O16 W3 93.6(5)
Si1 O17 W9 122.3(7)
Si1 O17 W8 124.7(7)
W9 O17 W8 90.8(4)
Si1 O17 W5 125.8(7)
W9 O17 W5 91.0(5)
W8 O17 W5 92.3(5)
Si1 O18 W10 123.1(6)
Si1 O18 W7 126.9(7)
W10 O18 W7 90.7(4)
Si1 O18 W6 124.5(7)
W10 O18 W6 90.0(4)
W7 O18 W6 91.1(4)
W2 O19 W1 116.3(7)
W5 O20 W1 136.3(7)
W9 O21 W1 151.3(7)
W6 O22 W2 139.4(6)
W10 O23 W2 150.0(7)
W4 O24 W3 116.5(7)
W7 O25 W3 137.0(7)
W10 O26 W3 150.7(8)
W8 O27 W4 141.4(7)
W9 O28 W4 151.7(8)
W6 O29 W5 152.0(7)
W5 O30 W8 119.2(6)
W5 O31 W9 121.0(7)
W7 O32 W6 118.6(6)
W6 O33 W10 117.7(6)
W7 O34 W8 152.6(7)
W7 O35 W10 119.4(6)
W8 O36 W9 118.3(7)
C101 N1 C109 104.3(18)
C101 N1 C105 112.5(19)
C109 N1 C105 111.5(19)
C101 N1 C113 111.9(19)
C109 N1 C113 108.6(18)
C105 N1 C113 108.0(19)
C213 N2 C205 105.3(19)
C213 N2 C209 109(2)
C205 N2 C209 112.2(18)
C213 N2 C201 112.5(19)
C205 N2 C201 111.5(17)
C209 N2 C201 106.0(18)
C301 N3 C305 114(3)
C301 N3 C309 105(3)
C305 N3 C309 114(3)
C301 N3 C313 111(3)
C305 N3 C313 103(3)
C309 N3 C313 110(3)
C413 N4 C409 110(3)
C413 N4 C405 111(3)
C409 N4 C405 106(3)
C413 N4 C451 62(4)
C409 N4 C451 139(4)
C405 N4 C451 114(4)
C413 N4 C401 115(3)
C409 N4 C401 102(3)
C405 N4 C401 112(3)
C451 N4 C401 57(4)
C551 N5 C559 73(5)
C551 N5 C505 130(4)
C559 N5 C505 98(6)
C551 N5 C501 41(4)
C559 N5 C501 65(5)
C505 N5 C501 89(4)
C551 N5 C513 108(5)
C559 N5 C513 139(6)
C505 N5 C513 109(4)
C501 N5 C513 142(5)
C551 N5 C509 97(4)
C559 N5 C509 51(5)
C505 N5 C509 116(4)
C501 N5 C509 113(5)
C513 N5 C509 89(5)
C609 N6 C613 121(5)
C609 N6 C601 104(4)
C613 N6 C601 116(6)
C609 N6 C605 113(3)
C613 N6 C605 99(5)
C601 N6 C605 101(4)
C609 N6 C651 101(4)
C613 N6 C651 96(6)
C601 N6 C651 29(4)
C605 N6 C651 126(4)
C609 N6 C663 105(6)
C613 N6 C663 17(7)
C601 N6 C663 121(7)
C605 N6 C663 112(6)
C651 N6 C663 96(8)
N1 C101 C102 114(2)
C103 C102 C101 109(2)
C102 C103 C104 110(3)
N1 C105 C106 113(2)
C105 C106 C107 106(3)
C108 C107 C106 110(3)
N1 C109 C110 114(2)
C111 C110 C109 107(3)
C110 C111 C112 110(3)
C114 C113 N1 115(2)
C165 C114 C113 117(4)
C165 C114 C115 21(3)
C113 C114 C115 105(3)
C165 C115 C116 74(9)
C165 C115 C114 59(9)
C116 C115 C114 107(3)
C165 C115 C166 48(9)
C116 C115 C166 26(2)
C114 C115 C166 93(3)
C166 C116 C165 77(6)
C166 C116 C115 99(6)
C165 C116 C115 22(3)
C115 C165 C114 100(10)
C115 C165 C116 84(10)
C114 C165 C116 123(5)
C115 C165 C166 115(10)
C114 C165 C166 119(5)
C116 C165 C166 32(3)
C116 C166 C165 71(6)
C116 C166 C115 55(5)
C165 C166 C115 17(3)
C202 C201 N2 111.8(19)
C201 C202 C203 109(2)
C204 C203 C202 114(3)
N2 C205 C206 112(2)
C205 C206 C207 103(3)
C208 C207 C206 107(3)
N2 C209 C210 114(2)
C209 C210 C211 107(3)
C212 C211 C210 120(4)
C212 C211 C262 13(5)
C210 C211 C262 111(4)
C262 C212 C211 146(10)
C212 C262 C211 20(7)
C264 C213 N2 115(3)
C264 C213 C214 24(4)
N2 C213 C214 110(3)
C264 C214 C215 69(9)
C264 C214 C213 47(8)
C215 C214 C213 99(7)
C265 C215 C264 95(7)
C265 C215 C214 132(10)
C264 C215 C214 37(5)
C265 C215 C216 30(5)
C264 C215 C216 77(6)
C214 C215 C216 110(8)
C265 C215 C266 64(5)
C264 C215 C266 120(7)
C214 C215 C266 128(8)
C216 C215 C266 58(5)
C265 C216 C215 39(6)
C265 C216 C266 73(7)
C215 C216 C266 65(5)
C265 C216 C264 74(7)
C215 C216 C264 45(4)
C266 C216 C264 101(5)
C214 C264 C215 74(9)
C214 C264 C213 109(10)
C215 C264 C213 127(7)
C214 C264 C265 111(10)
C215 C264 C265 37(4)
C213 C264 C265 113(4)
C214 C264 C216 127(10)
C215 C264 C216 59(4)
C213 C264 C216 118(5)
C265 C264 C216 27(3)
C216 C265 C215 111(9)
C216 C265 C266 76(8)
C215 C265 C266 78(6)
C216 C265 C264 79(8)
C215 C265 C264 48(6)
C266 C265 C264 103(4)
C265 C266 C216 31(3)
C265 C266 C215 37(3)
C216 C266 C215 57(3)
N3 C301 C302 112(3)
C301 C302 C303 101(4)
C304 C303 C354 46(4)
C304 C303 C302 123(5)
C354 C303 C302 108(4)
C354 C304 C303 74(7)
C304 C354 C303 60(6)
C356 C305 N3 111(4)
C356 C305 C306 20(7)
N3 C305 C306 113(7)
C356 C306 C307 102(10)
C356 C306 C357 77(10)
C307 C306 C357 25(9)
C356 C306 C308 146(10)
C307 C306 C308 50(10)
C357 C306 C308 75(10)
C356 C306 C305 47(10)
C307 C306 C305 113(10)
C357 C306 C305 93(10)
C308 C306 C305 154(10)
C357 C307 C308 163(10)
C357 C307 C306 101(10)
C308 C307 C306 77(10)
C357 C307 C358 82(10)
C308 C307 C358 89(10)
C306 C307 C358 141(10)
C357 C307 C356 78(10)
C308 C307 C356 98(10)
C306 C307 C356 23(8)
C358 C307 C356 134(10)
C307 C308 C306 53(10)
C307 C308 C358 47(10)
C306 C308 C358 93(10)
C307 C308 C357 6(10)
C306 C308 C357 53(9)
C358 C308 C357 44(4)
C306 C356 C305 113(10)
C306 C356 C307 55(10)
C305 C356 C307 119(8)
C306 C356 C357 80(10)
C305 C356 C357 110(5)
C307 C356 C357 26(7)
C307 C357 C358 68(10)
C307 C357 C356 76(10)
C358 C357 C356 125(5)
C307 C357 C306 54(10)
C358 C357 C306 111(8)
C356 C357 C306 23(6)
C307 C357 C308 11(10)
C358 C357 C308 63(6)
C356 C357 C308 74(6)
C306 C357 C308 53(8)
C307 C358 C357 29(8)
C307 C358 C308 44(9)
C357 C358 C308 72(6)
C310 C309 N3 111(3)
C309 C310 C311 104(3)
C312 C311 C310 109(4)
C314 C313 N3 119(3)
C313 C314 C365 103(5)
C313 C314 C315 111(5)
C365 C314 C315 17(6)
C366 C315 C316 82(7)
C366 C315 C314 99(7)
C316 C315 C314 106(5)
C365 C316 C315 13(6)
C365 C316 C366 55(6)
C315 C316 C366 44(5)
C316 C365 C366 87(9)
C316 C365 C314 129(10)
C366 C365 C314 91(7)
C315 C366 C365 17(7)
C315 C366 C316 54(5)
C365 C366 C316 39(6)
C452 C401 C451 79(10)
C452 C401 C402 29(10)
C451 C401 C402 51(4)
C452 C401 N4 135(10)
C451 C401 N4 59(4)
C402 C401 N4 107(4)
C452 C402 C451 82(7)
C452 C402 C453 88(7)
C451 C402 C453 170(7)
C452 C402 C401 18(6)
C451 C402 C401 64(5)
C453 C402 C401 105(5)
C452 C402 C403 85(7)
C451 C402 C403 158(6)
C453 C402 C403 20(4)
C401 C402 C403 102(4)
C453 C403 C404 144(10)
C453 C403 C402 76(10)
C404 C403 C402 134(5)
C453 C403 C454 41(10)
C404 C403 C454 104(5)
C402 C403 C454 104(4)
C453 C403 C452 83(10)
C404 C403 C452 111(5)
C402 C403 C452 35(3)
C454 C403 C452 88(5)
C403 C404 C453 11(5)
C402 C451 C413 177(8)
C402 C451 C401 65(5)
C413 C451 C401 113(6)
C402 C451 C452 41(4)
C413 C451 C452 137(7)
C401 C451 C452 24(4)
C402 C451 N4 125(7)
C413 C451 N4 52(3)
C401 C451 N4 64(4)
C452 C451 N4 87(6)
C401 C452 C402 134(10)
C401 C452 C451 76(10)
C402 C452 C451 57(6)
C401 C452 C403 162(10)
C402 C452 C403 60(6)
C451 C452 C403 115(7)
C401 C452 C453 168(10)
C402 C452 C453 58(6)
C451 C452 C453 115(7)
C403 C452 C453 17(3)
C403 C453 C454 124(10)
C403 C453 C402 84(10)
C454 C453 C402 126(8)
C403 C453 C404 25(10)
C454 C453 C404 100(7)
C402 C453 C404 106(6)
C403 C453 C452 80(10)
C454 C453 C452 100(7)
C402 C453 C452 34(4)
C404 C453 C452 92(6)
C453 C454 C403 14(4)
C406 C405 N4 109(4)
C405 C406 C407 99(5)
C406 C407 C408 102(5)
N4 C409 C410 121(3)
C461 C410 C409 110(4)
C461 C410 C411 44(4)
C409 C410 C411 148(4)
C412 C411 C461 112(7)
C412 C411 C410 146(6)
C461 C411 C410 43(4)
C412 C411 C462 105(6)
C461 C411 C462 33(4)
C410 C411 C462 66(3)
C411 C412 C461 39(4)
C462 C461 C410 121(7)
C462 C461 C411 112(6)
C410 C461 C411 93(5)
C462 C461 C412 107(5)
C410 C461 C412 118(5)
C411 C461 C412 29(3)
C461 C462 C411 35(4)
C464 C413 N4 149(8)
C464 C413 C414 35(7)
N4 C413 C414 123(4)
C464 C413 C451 134(9)
N4 C413 C451 66(4)
C414 C413 C451 169(5)
C464 C414 C465 112(10)
C464 C414 C413 48(9)
C465 C414 C413 149(9)
C464 C414 C415 62(9)
C465 C414 C415 64(7)
C413 C414 C415 110(4)
C464 C415 C465 63(7)
C464 C415 C416 134(6)
C465 C415 C416 71(5)
C464 C415 C414 32(5)
C465 C415 C414 37(5)
C416 C415 C414 106(3)
C415 C416 C465 54(4)
C414 C464 C413 97(10)
C414 C464 C415 86(10)
C413 C464 C415 166(10)
C414 C464 C465 37(8)
C413 C464 C465 128(10)
C415 C464 C465 60(7)
C414 C465 C415 79(8)
C414 C465 C464 31(6)
C415 C465 C464 57(6)
C414 C465 C416 131(10)
C415 C465 C416 55(5)
C464 C465 C416 112(9)
C414 C465 C466 140(10)
C415 C465 C466 134(9)
C464 C465 C466 169(10)
C416 C465 C466 79(6)
C551 C501 C502 65(6)
C551 C501 N5 58(6)
C502 C501 N5 90(5)
C551 C501 C559 74(7)
C502 C501 C559 137(8)
N5 C501 C559 56(5)
C551 C501 C552 52(4)
C502 C501 C552 24(4)
N5 C501 C552 96(5)
C559 C501 C552 125(7)
C552 C502 C551 81(7)
C552 C502 C501 107(9)
C551 C502 C501 41(4)
C552 C502 C503 44(7)
C551 C502 C503 98(6)
C501 C502 C503 96(6)
C552 C502 C553 45(6)
C551 C502 C553 108(6)
C501 C502 C553 106(6)
C503 C502 C553 10(4)
C553 C503 C552 133(10)
C553 C503 C504 13(10)
C552 C503 C504 125(8)
C553 C503 C502 140(10)
C552 C503 C502 31(5)
C504 C503 C502 128(7)
C553 C503 C554 28(10)
C552 C503 C554 112(7)
C504 C503 C554 35(4)
C502 C503 C554 135(6)
C553 C504 C554 91(7)
C553 C504 C503 7(6)
C554 C504 C503 96(7)
C501 C551 N5 81(7)
C501 C551 C502 74(5)
N5 C551 C502 104(6)
C501 C551 C552 96(6)
N5 C551 C552 132(5)
C502 C551 C552 32(4)
C501 C551 C559 70(7)
N5 C551 C559 59(5)
C502 C551 C559 142(7)
C552 C551 C559 162(6)
C502 C552 C503 105(9)
C502 C552 C551 68(7)
C503 C552 C551 116(7)
C502 C552 C553 112(8)
C503 C552 C553 16(5)
C551 C552 C553 131(5)
C502 C552 C501 49(6)
C503 C552 C501 93(6)
C551 C552 C501 32(3)
C553 C552 C501 108(5)
C503 C553 C504 160(10)
C503 C553 C554 142(10)
C504 C553 C554 49(6)
C503 C553 C552 32(10)
C504 C553 C552 135(8)
C554 C553 C552 118(5)
C503 C553 C502 29(10)
C504 C553 C502 131(8)
C554 C553 C502 136(5)
C552 C553 C502 22(3)
C504 C554 C553 41(4)
C504 C554 C503 50(4)
C553 C554 C503 10(4)
C556 C505 C506 62(5)
C556 C505 N5 109(5)
C506 C505 N5 116(4)
C557 C506 C505 108(7)
C557 C506 C507 29(6)
C505 C506 C507 113(4)
C557 C506 C556 64(5)
C505 C506 C556 59(3)
C507 C506 C556 89(6)
C557 C506 C558 49(5)
C505 C506 C558 155(6)
C507 C506 C558 42(5)
C556 C506 C558 109(5)
C557 C507 C558 89(10)
C557 C507 C506 54(10)
C558 C507 C506 89(7)
C557 C507 C508 109(10)
C558 C507 C508 34(6)
C506 C507 C508 122(6)
C558 C508 C507 61(9)
C558 C508 C557 51(8)
C507 C508 C557 22(5)
C505 C556 C557 95(7)
C505 C556 C506 59(3)
C557 C556 C506 48(7)
C507 C557 C506 96(10)
C507 C557 C558 62(10)
C506 C557 C558 92(10)
C507 C557 C556 143(10)
C506 C557 C556 68(7)
C558 C557 C556 147(10)
C507 C557 C508 49(9)
C506 C557 C508 114(9)
C558 C557 C508 26(6)
C556 C557 C508 168(10)
C508 C558 C507 85(10)
C508 C558 C557 103(10)
C507 C558 C557 30(6)
C508 C558 C506 134(10)
C507 C558 C506 49(4)
C557 C558 C506 38(7)
C560 C509 C559 94(10)
C560 C509 C510 44(10)
C559 C509 C510 123(9)
C560 C509 N5 127(10)
C559 C509 N5 62(7)
C510 C509 N5 109(6)
C560 C509 C561 44(10)
C559 C509 C561 110(9)
C510 C509 C561 69(6)
N5 C509 C561 170(8)
C560 C510 C511 105(9)
C560 C510 C509 24(8)
C511 C510 C509 121(7)
C560 C510 C561 50(6)
C511 C510 C561 56(5)
C509 C510 C561 66(6)
C562 C511 C512 94(10)
C562 C511 C510 137(10)
C512 C511 C510 129(8)
C562 C511 C561 64(9)
C512 C511 C561 155(8)
C510 C511 C561 75(6)
C511 C512 C562 26(5)
C509 C559 N5 67(8)
C509 C559 C560 26(6)
N5 C559 C560 86(8)
C509 C559 C501 122(10)
N5 C559 C501 58(6)
C560 C559 C501 144(10)
C509 C559 C551 92(9)
N5 C559 C551 48(5)
C560 C559 C551 118(10)
C501 C559 C551 36(4)
C509 C560 C510 112(10)
C509 C560 C561 118(10)
C510 C560 C561 95(9)
C509 C560 C559 60(10)
C510 C560 C559 140(10)
C561 C560 C559 124(10)
C560 C561 C562 109(10)
C560 C561 C511 82(7)
C562 C561 C511 27(6)
C560 C561 C509 18(7)
C562 C561 C509 119(9)
C511 C561 C509 94(6)
C560 C561 C510 35(5)
C562 C561 C510 75(7)
C511 C561 C510 48(3)
C509 C561 C510 46(3)
C511 C562 C561 89(10)
C511 C562 C512 60(9)
C561 C562 C512 147(10)
C514 C513 N5 116(8)
C514 C513 C564 20(7)
N5 C513 C564 135(6)
C564 C514 C513 133(10)
C564 C514 C515 69(10)
C513 C514 C515 118(9)
C564 C514 C565 37(10)
C513 C514 C565 109(9)
C515 C514 C565 48(6)
C516 C515 C565 56(7)
C516 C515 C564 97(9)
C565 C515 C564 43(7)
C516 C515 C514 122(9)
C565 C515 C514 66(8)
C564 C515 C514 32(5)
C565 C516 C515 62(8)
C565 C516 C566 51(8)
C515 C516 C566 106(9)
C514 C564 C565 112(10)
C514 C564 C515 79(10)
C565 C564 C515 57(9)
C514 C564 C513 27(9)
C565 C564 C513 98(10)
C515 C564 C513 88(7)
C564 C565 C566 155(10)
C564 C565 C516 136(10)
C566 C565 C516 69(10)
C564 C565 C515 80(10)
C566 C565 C515 120(10)
C516 C565 C515 61(8)
C564 C565 C514 30(8)
C566 C565 C514 141(10)
C516 C565 C514 127(10)
C515 C565 C514 66(8)
C565 C566 C516 59(9)
C651 C601 C602 110(10)
C651 C601 N6 79(10)
C602 C601 N6 153(10)
C651 C601 C652 96(10)
C602 C601 C652 73(8)
N6 C601 C652 133(7)
C601 C602 C651 30(7)
C601 C602 C603 130(10)
C651 C602 C603 111(7)
C601 C602 C652 69(8)
C651 C602 C652 72(6)
C603 C602 C652 68(6)
C601 C602 C653 109(9)
C651 C602 C653 98(6)
C603 C602 C653 23(4)
C652 C602 C653 45(5)
C653 C603 C654 94(10)
C653 C603 C604 130(10)
C654 C603 C604 37(7)
C653 C603 C602 109(10)
C654 C603 C602 112(10)
C604 C603 C602 103(7)
C653 C603 C652 51(10)
C654 C603 C652 109(10)
C604 C603 C652 136(7)
C602 C603 C652 58(5)
C654 C604 C603 42(8)
C601 C651 C602 41(10)
C601 C651 N6 73(10)
C602 C651 N6 109(7)
C601 C651 C652 59(10)
C602 C651 C652 57(5)
N6 C651 C652 113(7)
C653 C652 C601 115(8)
C653 C652 C602 81(7)
C601 C652 C602 38(4)
C653 C652 C603 27(5)
C601 C652 C603 90(6)
C602 C652 C603 55(5)
C653 C652 C651 108(8)
C601 C652 C651 25(4)
C602 C652 C651 51(5)
C603 C652 C651 89(6)
C603 C653 C654 49(9)
C603 C653 C652 102(10)
C654 C653 C652 115(9)
C603 C653 C602 48(10)
C654 C653 C602 79(7)
C652 C653 C602 54(6)
C604 C654 C603 101(10)
C604 C654 C653 137(10)
C603 C654 C653 37(7)
N6 C605 C606 117(3)
C607 C606 C605 110(3)
C606 C607 C608 111(4)
C610 C609 N6 103(4)
C609 C610 C611 110(5)
C612 C611 C610 112(5)
C663 C613 N6 102(10)
C663 C613 C614 40(10)
N6 C613 C614 99(7)
C663 C613 C664 13(10)
N6 C613 C664 109(7)
C614 C613 C664 30(5)
C664 C614 C663 67(10)
C664 C614 C615 83(9)
C663 C614 C615 102(10)
C664 C614 C613 79(10)
C663 C614 C613 13(9)
C615 C614 C613 101(7)
C664 C614 C665 49(7)
C663 C614 C665 76(9)
C615 C614 C665 36(5)
C613 C614 C665 81(7)
C665 C615 C616 26(7)
C665 C615 C614 93(8)
C616 C615 C614 97(7)
C665 C615 C664 61(6)
C616 C615 C664 63(6)
C614 C615 C664 34(5)
C665 C616 C615 48(10)
C665 C616 C664 65(10)
C615 C616 C664 64(6)
C665 C616 C666 57(10)
C615 C616 C666 95(7)
C664 C616 C666 113(8)
C613 C663 C664 162(10)
C613 C663 C614 127(10)
C664 C663 C614 39(8)
C613 C663 N6 61(10)
C664 C663 N6 128(10)
C614 C663 N6 107(10)
C614 C664 C663 74(10)
C614 C664 C665 102(10)
C663 C664 C665 95(10)
C614 C664 C616 116(10)
C663 C664 C616 117(10)
C665 C664 C616 24(6)
C614 C664 C615 63(8)
C663 C664 C615 96(10)
C665 C664 C615 42(6)
C616 C664 C615 53(4)
C614 C664 C613 71(10)
C663 C664 C613 5(10)
C665 C664 C613 92(9)
C616 C664 C613 115(8)
C615 C664 C613 92(8)
C616 C665 C615 106(10)
C616 C665 C666 101(10)
C615 C665 C666 130(10)
C616 C665 C664 91(10)
C615 C665 C664 77(9)
C666 C665 C664 144(10)
C616 C665 C614 107(10)
C615 C665 C614 51(5)
C666 C665 C614 150(10)
C664 C665 C614 28(6)
C665 C666 C616 22(6)

loop_
_geom_bond_atom_site_label_1
_geom_bond_atom_site_label_2
_geom_bond_distance
W1 O1 1.725(14)
W1 O2 1.755(13)
W1 O19 1.936(14)
W1 O21 1.951(12)
W1 O15 2.262(11)
W1 O20 2.308(13)
W2 O3 1.716(16)
W2 O4 1.743(14)
W2 O19 1.927(13)
W2 O23 1.963(12)
W2 O22 2.240(13)
W2 O15 2.263(11)
W3 O5 1.736(16)
W3 O6 1.755(15)
W3 O26 1.927(15)
W3 O24 1.944(15)
W3 O16 2.266(13)
W3 O25 2.310(16)
W4 O8 1.745(15)
W4 O7 1.746(17)
W4 O24 1.930(13)
W4 O28 1.957(15)
W4 O27 2.240(15)
W4 O16 2.251(12)
W5 O9 1.738(17)
W5 O31 1.868(13)
W5 O29 1.924(13)
W5 O30 1.927(13)
W5 O20 1.995(13)
W5 O17 2.343(14)
W6 O10 1.742(13)
W6 O22 1.864(12)
W6 O29 1.914(13)
W6 O33 1.922(11)
W6 O32 2.022(14)
W6 O18 2.376(13)
W7 O11 1.722(14)
W7 O35 1.875(13)
W7 O34 1.897(15)
W7 O32 1.899(14)
W7 O25 1.995(16)
W7 O18 2.350(12)
W8 O12 1.724(15)
W8 O27 1.845(15)
W8 O36 1.909(15)
W8 O34 1.934(15)
W8 O30 1.977(15)
W8 O17 2.327(12)
W9 O13 1.736(15)
W9 O21 1.854(12)
W9 O28 1.863(15)
W9 O36 1.942(15)
W9 O31 1.950(15)
W9 O17 2.316(12)
W10 O14 1.732(15)
W10 O23 1.864(12)
W10 O26 1.888(15)
W10 O33 1.955(13)
W10 O35 1.970(12)
W10 O18 2.316(11)
Si1 O15 1.626(12)
Si1 O18 1.635(13)
Si1 O16 1.644(14)
Si1 O17 1.665(14)
N1 C101 1.50(3)
N1 C109 1.52(3)
N1 C105 1.55(4)
N1 C113 1.55(3)
N2 C213 1.47(3)
N2 C205 1.54(3)
N2 C209 1.54(3)
N2 C201 1.54(3)
N3 C301 1.51(4)
N3 C305 1.51(5)
N3 C309 1.57(4)
N3 C313 1.60(5)
N4 C413 1.36(5)
N4 C409 1.50(4)
N4 C405 1.55(5)
N4 C451 1.57(9)
N4 C401 1.65(6)
N5 C551 1.33(6)
N5 C559 1.52(13)
N5 C505 1.54(5)
N5 C501 1.55(10)
N5 C513 1.57(7)
N5 C509 1.59(10)
N6 C609 1.52(5)
N6 C613 1.54(13)
N6 C601 1.56(9)
N6 C605 1.58(5)
N6 C651 1.60(10)
N6 C663 1.72(18)
C101 C102 1.63(4)
C102 C103 1.49(4)
C103 C104 1.58(5)
C105 C106 1.55(4)
C106 C107 1.57(4)
C107 C108 1.57(5)
C109 C110 1.60(4)
C110 C111 1.55(5)
C111 C112 1.57(6)
C113 C114 1.51(4)
C114 C165 1.42(7)
C114 C115 1.63(6)
C115 C165 0.59(7)
C115 C116 1.57(6)
C115 C166 1.89(8)
C116 C166 0.84(7)
C116 C165 1.51(8)
C165 C166 1.56(9)
C201 C202 1.50(3)
C202 C203 1.55(4)
C203 C204 1.53(5)
C205 C206 1.61(4)
C206 C207 1.61(5)
C207 C208 1.51(5)
C209 C210 1.56(4)
C210 C211 1.57(4)
C211 C212 1.18(6)
C211 C262 1.88(11)
C212 C262 0.78(10)
C213 C264 1.47(7)
C213 C214 1.89(10)
C214 C264 0.81(10)
C214 C215 1.31(12)
C215 C265 1.04(9)
C215 C264 1.27(10)
C215 C216 1.54(2)
C215 C266 1.67(10)
C216 C265 0.82(9)
C216 C266 1.55(10)
C216 C264 1.75(10)
C264 C265 1.71(8)
C265 C266 1.54(2)
C301 C302 1.56(5)
C302 C303 1.56(6)
C303 C304 1.36(9)
C303 C354 1.51(8)
C304 C354 1.12(10)
C305 C356 1.41(7)
C305 C306 1.8(2)
C306 C356 0.65(18)
C306 C307 1.4(3)
C306 C357 1.7(2)
C306 C308 1.7(2)
C307 C357 0.73(19)
C307 C308 1.3(2)
C307 C358 1.40(19)
C307 C356 1.6(2)
C308 C358 1.91(18)
C308 C357 2.04(18)
C356 C357 1.66(8)
C357 C358 1.49(8)
C309 C310 1.53(5)
C310 C311 1.62(5)
C311 C312 1.43(6)
C313 C314 1.38(5)
C314 C365 1.54(2)
C314 C315 1.55(2)
C315 C366 1.33(16)
C315 C316 1.54(2)
C316 C365 1.18(14)
C316 C366 1.88(14)
C365 C366 1.54(2)
C401 C452 0.65(9)
C401 C451 1.55(10)
C401 C402 1.55(7)
C402 C452 1.03(9)
C402 C451 1.33(9)
C402 C453 1.54(11)
C402 C403 1.57(8)
C403 C453 0.53(10)
C403 C404 1.21(7)
C403 C454 1.80(10)
C403 C452 1.80(11)
C404 C453 1.67(10)
C451 C413 1.52(9)
C451 C452 1.57(12)
C452 C453 1.81(13)
C453 C454 1.44(12)
C405 C406 1.50(7)
C406 C407 1.73(9)
C407 C408 2.02(11)
C409 C410 1.63(5)
C410 C461 1.21(7)
C410 C411 1.77(7)
C411 C412 0.94(6)
C411 C461 1.24(8)
C411 C462 1.99(8)
C412 C461 1.81(8)
C461 C462 1.16(8)
C413 C464 1.12(12)
C413 C414 1.48(6)
C414 C464 0.85(12)
C414 C465 0.99(12)
C414 C415 1.61(6)
C415 C464 1.43(13)
C415 C465 1.48(12)
C415 C416 1.51(6)
C416 C465 1.73(12)
C464 C465 1.53(17)
C465 C466 1.84(17)
C501 C551 1.04(10)
C501 C502 1.54(2)
C501 C559 1.66(14)
C501 C552 1.95(9)
C502 C552 0.83(9)
C502 C551 1.45(10)
C502 C503 1.55(2)
C502 C553 2.01(9)
C503 C553 0.56(7)
C503 C552 1.11(9)
C503 C504 1.54(2)
C503 C554 2.02(10)
C504 C553 1.00(8)
C504 C554 1.16(10)
C551 C552 1.54(2)
C551 C559 1.70(14)
C552 C553 1.55(2)
C553 C554 1.54(2)
C505 C556 1.54(2)
C505 C506 1.54(2)
C506 C557 1.26(15)
C506 C507 1.54(2)
C506 C556 1.59(12)
C506 C558 2.03(14)
C507 C557 0.76(14)
C507 C558 1.36(14)
C507 C508 1.55(2)
C508 C558 0.87(15)
C508 C557 1.93(13)
C556 C557 1.55(2)
C557 C558 1.55(2)
C509 C560 0.69(15)
C509 C559 1.34(14)
C509 C510 1.55(2)
C509 C561 1.96(16)
C510 C560 1.15(14)
C510 C511 1.54(2)
C510 C561 2.00(14)
C511 C562 0.78(14)
C511 C512 1.54(2)
C511 C561 1.72(14)
C512 C562 1.77(14)
C559 C560 1.54(2)
C560 C561 1.54(2)
C561 C562 1.54(2)
C513 C514 1.13(10)
C513 C564 1.83(13)
C514 C564 0.86(12)
C514 C515 1.59(12)
C514 C565 1.59(14)
C515 C516 1.27(11)
C515 C565 1.29(13)
C515 C564 1.51(14)
C516 C565 1.21(13)
C516 C566 1.31(13)
C564 C565 1.05(14)
C565 C566 1.09(14)
C601 C651 0.78(11)
C601 C602 1.03(10)
C601 C652 1.57(12)
C602 C651 1.49(12)
C602 C603 1.55(11)
C602 C652 1.61(12)
C602 C653 1.96(13)
C603 C653 0.80(11)
C603 C654 1.01(11)
C603 C604 1.47(12)
C603 C652 1.75(13)
C604 C654 0.90(11)
C651 C652 1.83(13)
C652 C653 1.40(12)
C653 C654 1.33(13)
C605 C606 1.59(5)
C606 C607 1.48(5)
C607 C608 1.51(6)
C609 C610 1.43(6)
C610 C611 1.67(8)
C611 C612 1.60(8)
C613 C663 0.5(2)
C613 C614 1.81(15)
C613 C664 1.89(17)
C614 C664 0.97(14)
C614 C663 1.46(19)
C614 C615 1.54(2)
C614 C665 1.99(14)
C615 C665 1.18(15)
C615 C616 1.54(2)
C615 C664 1.72(15)
C616 C665 0.71(15)
C616 C664 1.71(16)
C616 C666 1.82(15)
C663 C664 1.40(18)
C664 C665 1.55(2)
C665 C666 1.55(2)

loop_
_platon_squeeze_void_nr
_platon_squeeze_void_average_x
_platon_squeeze_void_average_y
_platon_squeeze_void_average_z
_platon_squeeze_void_volume
_platon_squeeze_void_count_electrons
1 0.654 -0.043 0.231 143.2 39.2
2 0.154 -0.043 0.269 143.2 26.1
3 0.846 0.043 0.731 143.2 35.2
4 0.346 0.043 0.769 143.1 22.3
5 0.619 0.086 -0.014 99.4 26.9
6 0.119 0.086 0.514 99.3 29.7
7 0.348 0.083 0.111 62.0 56.3
8 0.848 0.083 0.389 62.0 55.9
9 0.846 0.457 0.231 143.1 21.5
10 0.346 0.457 0.269 143.2 35.5
11 0.119 0.414 0.014 99.4 25.6
12 0.619 0.414 0.486 99.4 25.1
13 0.348 0.417 0.611 62.0 40.8
14 0.848 0.417 0.889 62.0 41.3
15 0.654 0.543 0.731 143.2 25.3
16 0.154 0.543 0.769 143.2 41.3
17 0.881 0.586 -0.014 99.4 27.7
18 0.381 0.586 0.514 99.3 28.8
19 0.152 0.583 0.111 62.0 52.9
20 0.652 0.583 0.389 62.0 52.7
21 0.381 0.914 0.014 99.4 24.5
22 0.881 0.914 0.486 99.4 25.3
23 0.152 0.917 0.611 62.0 37.1
24 0.652 0.917 0.889 62.0 36.2
